data_7110000
loop_
_publ_author_name
'Jinhai Shen'
'Guolin Cheng'
'Xiuling Cui'

_publ_section_title
;
 'One pot' regiospecific synthesis of polysubstituted pyrroles from
 benzylamines and ynones under metal free conditions
;
_journal_name_full Chem.Commun.
_journal_page_first 10641
_journal_paper_doi 10.1039/c3cc43844a
_journal_volume 49
_journal_year 2013
_chemical_absolute_configuration unk
_chemical_formula_moiety 'C23 H19 N'
_chemical_formula_sum 'C23 H19 N'
_chemical_formula_weight 309.39
_chemical_name_systematic
;
 ? 
;
_space_group_crystal_system orthorhombic
_space_group_IT_number 19
_space_group_name_Hall 'P 2ac 2ab'
_space_group_name_H-M_alt 'P 21 21 21'
_symmetry_space_group_name_Hall 'P 2ac 2ab'
_symmetry_space_group_name_H-M 'P 21 21 21'
_atom_sites_solution_hydrogens geom
_atom_sites_solution_primary direct
_atom_sites_solution_secondary difmap
_audit_creation_date 2013-08-23
_audit_creation_method
;
  Olex2 1.1
  (compiled 2011.11.01 svn.r2039, GUI svn.r3906)
;
_cell_angle_alpha 90.00
_cell_angle_beta 90.00
_cell_angle_gamma 90.00
_cell_formula_units_Z 4
_cell_length_a 7.5359(11)
_cell_length_b 12.7094(13)
_cell_length_c 18.190(2)
_cell_measurement_reflns_used 956
_cell_measurement_temperature 293(2)
_cell_measurement_theta_max 23.6630
_cell_measurement_theta_min 3.3740
_cell_volume 1742.2(4)
_computing_cell_refinement
;
CrysAlisPro, Agilent Technologies,
Version 1.171.36.28 (release 01-02-2013 CrysAlis171 .NET)
(compiled Feb  1 2013,16:14:44)
;
_computing_data_collection
;
CrysAlisPro, Agilent Technologies,
Version 1.171.36.28 (release 01-02-2013 CrysAlis171 .NET)
(compiled Feb  1 2013,16:14:44)
;
_computing_data_reduction
;
CrysAlisPro, Agilent Technologies,
Version 1.171.36.28 (release 01-02-2013 CrysAlis171 .NET)
(compiled Feb  1 2013,16:14:44)
;
_computing_molecular_graphics
;
O. V. Dolomanov, L. J. Bourhis, R. J. Gildea, J. A. K. Howard and H. Puschmann,
OLEX2: a complete structure solution, refinement and analysis program.
J. Appl. Cryst. (2009). 42, 339-341.
;
_computing_publication_material
;
O. V. Dolomanov, L. J. Bourhis, R. J. Gildea, J. A. K. Howard and H. Puschmann,
OLEX2: a complete structure solution, refinement and analysis program.
J. Appl. Cryst. (2009). 42, 339-341.
;
_computing_structure_refinement
;
XL, G.M. Sheldrick, Acta Cryst.
(2008). A64, 112-122
;
_computing_structure_solution
;
XS, G.M. Sheldrick, Acta Cryst.
(2008). A64, 112-122
;
_diffrn_ambient_temperature 293(2)
_diffrn_detector_area_resol_mean 16.2312
_diffrn_measured_fraction_theta_full 0.9966
_diffrn_measured_fraction_theta_max 0.7545
_diffrn_measurement_details
;
  1 omega  -16.00   26.00   1.0000    1.8000
omega____ theta____ kappa____ phi______ frames
    -      -17.2885   57.0000 -120.0000 42

  2 omega  -19.00   87.00   1.0000    1.8000
omega____ theta____ kappa____ phi______ frames
    -       19.9448   19.0000  120.0000 106
;
_diffrn_measurement_device_type 'Xcalibur, Eos, Gemini'
_diffrn_measurement_method '\w scans'
_diffrn_orient_matrix_UB_11 -0.0243430000
_diffrn_orient_matrix_UB_12 0.0129620000
_diffrn_orient_matrix_UB_13 -0.0365327000
_diffrn_orient_matrix_UB_21 0.0828038000
_diffrn_orient_matrix_UB_22 0.0254398000
_diffrn_orient_matrix_UB_23 -0.0049561000
_diffrn_orient_matrix_UB_31 0.0375319000
_diffrn_orient_matrix_UB_32 -0.0480007000
_diffrn_orient_matrix_UB_33 -0.0126236000
_diffrn_radiation_monochromator graphite
_diffrn_radiation_type 'Mo K\a'
_diffrn_radiation_wavelength 0.7107
_diffrn_reflns_av_R_equivalents 0.0334
_diffrn_reflns_av_unetI/netI 0.0709
_diffrn_reflns_limit_h_max 4
_diffrn_reflns_limit_h_min -9
_diffrn_reflns_limit_k_max 9
_diffrn_reflns_limit_k_min -15
_diffrn_reflns_limit_l_max 22
_diffrn_reflns_limit_l_min -13
_diffrn_reflns_number 4795
_diffrn_reflns_theta_full 26.37
_diffrn_reflns_theta_max 26.37
_diffrn_reflns_theta_min 3.14
_diffrn_source 'Enhance (Mo) X-ray Source'
_diffrn_source_current n/a
_diffrn_source_voltage n/a
_exptl_absorpt_coefficient_mu 0.068
_exptl_absorpt_correction_T_max 1.00000
_exptl_absorpt_correction_T_min 0.94990
_exptl_absorpt_correction_type multi-scan
_exptl_absorpt_process_details
;
CrysAlisPro, Agilent Technologies,
Version 1.171.36.28 (release 01-02-2013 CrysAlis171 .NET)
(compiled Feb  1 2013,16:14:44)
Empirical absorption correction using spherical harmonics,
 implemented in SCALE3 ABSPACK scaling algorithm.
;
_exptl_crystal_density_diffrn 1.180
_exptl_crystal_density_method 'not measured'
_exptl_crystal_F_000 656
_exptl_crystal_size_max 0.30
_exptl_crystal_size_mid 0.20
_exptl_crystal_size_min 0.20
_refine_diff_density_max 0.117
_refine_diff_density_min -0.121
_refine_diff_density_rms 0.029
_refine_ls_abs_structure_details 'Flack H D (1983), Acta Cryst. A39, 876-881'
_refine_ls_abs_structure_Flack -10(7)
_refine_ls_extinction_coef 0.012(2)
_refine_ls_extinction_expression Fc^*^=kFc[1+0.001xFc^2^\l^3^/sin(2\q)]^-1/4^
_refine_ls_extinction_method SHELXL
_refine_ls_goodness_of_fit_ref 1.046
_refine_ls_hydrogen_treatment mixed
_refine_ls_matrix_type full
_refine_ls_number_parameters 219
_refine_ls_number_reflns 3246
_refine_ls_number_restraints 0
_refine_ls_restrained_S_all 1.046
_refine_ls_R_factor_all 0.1014
_refine_ls_R_factor_gt 0.0645
_refine_ls_shift/su_max 0.003
_refine_ls_shift/su_mean 0.000
_refine_ls_structure_factor_coef Fsqd
_refine_ls_weighting_details 'calc w=1/[\s^2^(Fo^2^)+(0.0613P)^2^+0.0093P] where P=(Fo^2^+2Fc^2^)/3'
_refine_ls_weighting_scheme calc
_refine_ls_wR_factor_gt 0.1413
_refine_ls_wR_factor_ref 0.1717
_reflns_number_gt 2100
_reflns_number_total 3246
_reflns_threshold_expression >2sigma(I)
_cod_data_source_file c3cc43844a.txt
_cod_data_source_block 4ca
_cod_database_code 7110000
_chemical_oxdiff_formula C1H1N1O1
_reflns_odcompleteness_completeness 99.66
_reflns_odcompleteness_iscentric 1
_reflns_odcompleteness_theta 26.32

loop_
_space_group_symop_id
_space_group_symop_operation_xyz
1 'x, y, z'
2 '-x+1/2, -y, z+1/2'
3 'x+1/2, -y+1/2, -z'
4 '-x, y+1/2, -z+1/2'

loop_
_atom_site_label
_atom_site_type_symbol
_atom_site_fract_x
_atom_site_fract_y
_atom_site_fract_z
_atom_site_U_iso_or_equiv
_atom_site_adp_type
_atom_site_occupancy
_atom_site_symmetry_multiplicity
_atom_site_calc_flag
_atom_site_refinement_flags
N1 N 0.4395(4) 0.6927(2) 0.18757(14) 0.0551(7) Uani 1 1 d .
H1 H 0.5059 0.6377 0.1894 0.066 Uiso 1 1 calc R
C1 C 0.3404(4) 0.7224(2) 0.12730(17) 0.0517(8) Uani 1 1 d .
C2 C 0.2532(5) 0.8132(2) 0.14718(19) 0.0568(9) Uani 1 1 d .
H2 H 0.1763 0.8514 0.1174 0.068 Uiso 1 1 calc R
C3 C 0.3002(4) 0.8390(2) 0.22081(19) 0.0563(9) Uani 1 1 d .
C4 C 0.4177(4) 0.7629(2) 0.24421(18) 0.0546(8) Uani 1 1 d .
C5 C 0.3374(5) 0.6626(2) 0.05890(17) 0.0522(8) Uani 1 1 d .
C6 C 0.4200(6) 0.5666(3) 0.0510(2) 0.0725(11) Uani 1 1 d .
H6 H 0.4779 0.5369 0.0911 0.087 Uiso 1 1 calc R
C7 C 0.4187(6) 0.5135(3) -0.0151(2) 0.0788(12) Uani 1 1 d .
H7 H 0.4787 0.4498 -0.0194 0.095 Uiso 1 1 calc R
C8 C 0.3298(6) 0.5535(3) -0.0747(2) 0.0772(12) Uani 1 1 d .
H8 H 0.3276 0.5175 -0.1192 0.093 Uiso 1 1 calc R
C9 C 0.2453(6) 0.6470(3) -0.0669(2) 0.0834(12) Uani 1 1 d .
H9 H 0.1837 0.6750 -0.1067 0.100 Uiso 1 1 calc R
C10 C 0.2484(6) 0.7014(3) -0.0016(2) 0.0754(12) Uani 1 1 d .
H10 H 0.1896 0.7656 0.0018 0.090 Uiso 1 1 calc R
C11 C 0.2308(5) 0.9294(3) 0.2633(2) 0.0591(9) Uani 1 1 d .
C12 C 0.1727(5) 1.0192(3) 0.2270(2) 0.0722(11) Uani 1 1 d .
H12 H 0.1817 1.0230 0.1761 0.087 Uiso 1 1 calc R
C13 C 0.1009(6) 1.1038(3) 0.2660(3) 0.0850(13) Uani 1 1 d .
H13 H 0.0602 1.1627 0.2408 0.102 Uiso 1 1 calc R
C14 C 0.0901(6) 1.1005(3) 0.3406(3) 0.0865(13) Uani 1 1 d .
H14 H 0.0460 1.1580 0.3664 0.104 Uiso 1 1 calc R
C15 C 0.1447(6) 1.0121(3) 0.3775(3) 0.0878(13) Uani 1 1 d .
H15 H 0.1341 1.0091 0.4284 0.105 Uiso 1 1 calc R
C16 C 0.2153(6) 0.9273(3) 0.3396(2) 0.0754(11) Uani 1 1 d .
H16 H 0.2529 0.8682 0.3654 0.091 Uiso 1 1 calc R
C17 C 0.5146(5) 0.7472(3) 0.31446(18) 0.0596(9) Uani 1 1 d .
C18 C 0.4652(7) 0.6645(3) 0.3597(2) 0.0820(12) Uani 1 1 d .
H18 H 0.3727 0.6207 0.3452 0.098 Uiso 1 1 calc R
C19 C 0.5495(8) 0.6456(4) 0.4253(2) 0.0994(15) Uani 1 1 d .
H19 H 0.5141 0.5902 0.4552 0.119 Uiso 1 1 calc R
C20 C 0.6873(7) 0.7101(4) 0.4458(2) 0.0899(14) Uani 1 1 d .
H20 H 0.7451 0.6985 0.4902 0.108 Uiso 1 1 calc R
C21 C 0.7403(6) 0.7914(3) 0.4014(2) 0.0822(12) Uani 1 1 d .
H21 H 0.8344 0.8338 0.4161 0.099 Uiso 1 1 calc R
C22 C 0.6563(5) 0.8119(3) 0.33470(18) 0.0626(9) Uani 1 1 d .
C23 C 0.7189(6) 0.8970(3) 0.2860(2) 0.0844(13) Uani 1 1 d .
H23A H 0.7944 0.8680 0.2487 0.127 Uiso 1 1 calc R
H23B H 0.7841 0.9476 0.3143 0.127 Uiso 1 1 calc R
H23C H 0.6188 0.9306 0.2634 0.127 Uiso 1 1 calc R

loop_
_atom_site_aniso_label
_atom_site_aniso_U_11
_atom_site_aniso_U_22
_atom_site_aniso_U_33
_atom_site_aniso_U_23
_atom_site_aniso_U_13
_atom_site_aniso_U_12
N1 0.0466(16) 0.0583(14) 0.0603(15) 0.0043(14) -0.0025(14) 0.0036(13)
C1 0.0392(18) 0.0609(19) 0.0549(18) 0.0053(15) -0.0010(17) 0.0009(17)
C2 0.0472(19) 0.0599(19) 0.063(2) 0.0050(17) -0.0084(18) 0.0018(18)
C3 0.0410(18) 0.0609(19) 0.067(2) 0.0012(17) -0.0054(17) -0.0045(17)
C4 0.0487(19) 0.0577(18) 0.0576(18) 0.0009(16) -0.0044(17) -0.0033(17)
C5 0.0419(18) 0.0608(18) 0.0540(18) 0.0068(15) -0.0023(16) -0.0054(17)
C6 0.085(3) 0.068(2) 0.065(2) 0.0039(19) -0.005(2) 0.009(2)
C7 0.094(3) 0.066(2) 0.076(3) -0.002(2) 0.005(3) 0.011(2)
C8 0.081(3) 0.084(3) 0.066(2) -0.007(2) -0.002(3) -0.013(3)
C9 0.087(3) 0.101(3) 0.062(2) -0.004(2) -0.016(2) 0.009(3)
C10 0.075(3) 0.086(2) 0.066(2) -0.002(2) -0.017(2) 0.025(2)
C11 0.0435(19) 0.060(2) 0.074(2) -0.0030(18) -0.0039(19) -0.0062(18)
C12 0.066(3) 0.063(2) 0.088(3) -0.001(2) 0.014(2) -0.006(2)
C13 0.072(3) 0.059(2) 0.125(4) 0.003(2) 0.004(3) -0.004(2)
C14 0.058(3) 0.081(3) 0.120(4) -0.030(3) 0.016(3) -0.006(2)
C15 0.073(3) 0.108(3) 0.083(3) -0.024(3) 0.003(3) 0.009(3)
C16 0.067(3) 0.087(3) 0.072(2) -0.007(2) 0.000(2) 0.015(2)
C17 0.057(2) 0.066(2) 0.0556(19) 0.0008(17) -0.0045(19) 0.0013(19)
C18 0.084(3) 0.093(3) 0.069(2) 0.017(2) -0.004(2) 0.004(3)
C19 0.113(4) 0.107(3) 0.078(3) 0.027(3) 0.002(3) 0.004(3)
C20 0.095(4) 0.114(3) 0.061(2) 0.009(2) -0.014(3) 0.019(3)
C21 0.085(3) 0.098(3) 0.063(2) -0.008(2) -0.015(2) 0.005(3)
C22 0.060(2) 0.068(2) 0.0598(19) -0.0029(17) -0.0022(19) 0.003(2)
C23 0.075(3) 0.094(3) 0.084(3) 0.000(2) -0.015(2) -0.017(2)

loop_
_atom_type_symbol
_atom_type_description
_atom_type_scat_dispersion_real
_atom_type_scat_dispersion_imag
_atom_type_scat_source
C C 0.0033 0.0016 'International Tables Vol C Tables 4.2.6.8 and 6.1.1.4'
H H 0.0000 0.0000 'International Tables Vol C Tables 4.2.6.8 and 6.1.1.4'
N N 0.0061 0.0033 'International Tables Vol C Tables 4.2.6.8 and 6.1.1.4'

loop_
_geom_angle_atom_site_label_1
_geom_angle_atom_site_label_2
_geom_angle_atom_site_label_3
_geom_angle
C1 N1 H1 124.6
C4 N1 H1 124.6
C4 N1 C1 110.7(3)
N1 C1 C5 122.9(3)
C2 C1 N1 106.2(3)
C2 C1 C5 130.8(3)
C1 C2 H2 125.6
C1 C2 C3 108.8(3)
C3 C2 H2 125.6
C2 C3 C11 125.6(3)
C4 C3 C2 106.8(3)
C4 C3 C11 127.6(3)
N1 C4 C3 107.5(3)
N1 C4 C17 120.0(3)
C3 C4 C17 132.5(3)
C6 C5 C1 122.9(3)
C6 C5 C10 117.0(3)
C10 C5 C1 120.1(3)
C5 C6 H6 119.3
C5 C6 C7 121.4(4)
C7 C6 H6 119.3
C6 C7 H7 119.6
C8 C7 C6 120.7(4)
C8 C7 H7 119.6
C7 C8 H8 120.9
C9 C8 C7 118.2(4)
C9 C8 H8 120.9
C8 C9 H9 119.2
C8 C9 C10 121.5(4)
C10 C9 H9 119.2
C5 C10 H10 119.4
C9 C10 C5 121.2(4)
C9 C10 H10 119.4
C12 C11 C3 120.0(3)
C12 C11 C16 117.6(3)
C16 C11 C3 122.4(3)
C11 C12 H12 119.6
C11 C12 C13 120.9(4)
C13 C12 H12 119.6
C12 C13 H13 119.8
C14 C13 C12 120.4(4)
C14 C13 H13 119.8
C13 C14 H14 120.1
C13 C14 C15 119.8(4)
C15 C14 H14 120.1
C14 C15 H15 119.7
C14 C15 C16 120.5(4)
C16 C15 H15 119.7
C11 C16 H16 119.5
C15 C16 C11 120.9(4)
C15 C16 H16 119.5
C18 C17 C4 118.7(3)
C18 C17 C22 119.7(3)
C22 C17 C4 121.6(3)
C17 C18 H18 119.2
C19 C18 C17 121.6(5)
C19 C18 H18 119.2
C18 C19 H19 120.6
C18 C19 C20 118.8(4)
C20 C19 H19 120.6
C19 C20 H20 119.7
C21 C20 C19 120.6(4)
C21 C20 H20 119.7
C20 C21 H21 119.3
C20 C21 C22 121.4(4)
C22 C21 H21 119.3
C17 C22 C23 121.2(3)
C21 C22 C17 117.9(3)
C21 C22 C23 121.0(4)
C22 C23 H23A 109.5
C22 C23 H23B 109.5
C22 C23 H23C 109.5
H23A C23 H23B 109.5
H23A C23 H23C 109.5
H23B C23 H23C 109.5

loop_
_geom_bond_atom_site_label_1
_geom_bond_atom_site_label_2
_geom_bond_distance
N1 H1 0.8600
N1 C1 1.379(4)
N1 C4 1.373(4)
C1 C2 1.376(4)
C1 C5 1.458(4)
C2 H2 0.9300
C2 C3 1.424(4)
C3 C4 1.379(4)
C3 C11 1.480(5)
C4 C17 1.485(4)
C5 C6 1.377(4)
C5 C10 1.381(4)
C6 H6 0.9300
C6 C7 1.380(5)
C7 H7 0.9300
C7 C8 1.371(5)
C8 H8 0.9300
C8 C9 1.355(5)
C9 H9 0.9300
C9 C10 1.375(5)
C10 H10 0.9300
C11 C12 1.390(5)
C11 C16 1.392(5)
C12 H12 0.9300
C12 C13 1.397(5)
C13 H13 0.9300
C13 C14 1.360(6)
C14 H14 0.9300
C14 C15 1.372(6)
C15 H15 0.9300
C15 C16 1.386(5)
C16 H16 0.9300
C17 C18 1.386(5)
C17 C22 1.397(5)
C18 H18 0.9300
C18 C19 1.373(6)
C19 H19 0.9300
C19 C20 1.375(6)
C20 H20 0.9300
C20 C21 1.372(6)
C21 H21 0.9300
C21 C22 1.392(5)
C22 C23 1.475(5)
C23 H23A 0.9600
C23 H23B 0.9600
C23 H23C 0.9600

loop_
_geom_torsion_atom_site_label_1
_geom_torsion_atom_site_label_2
_geom_torsion_atom_site_label_3
_geom_torsion_atom_site_label_4
_geom_torsion
N1 C1 C2 C3 0.0(4)
N1 C1 C5 C6 6.2(5)
N1 C1 C5 C10 -174.1(3)
N1 C4 C17 C18 -70.3(4)
N1 C4 C17 C22 107.9(4)
C1 N1 C4 C3 0.9(4)
C1 N1 C4 C17 -179.0(3)
C1 C2 C3 C4 0.6(4)
C1 C2 C3 C11 -178.2(3)
C1 C5 C6 C7 -178.2(4)
C1 C5 C10 C9 179.3(4)
C2 C1 C5 C6 -173.2(4)
C2 C1 C5 C10 6.6(6)
C2 C3 C4 N1 -0.8(4)
C2 C3 C4 C17 179.0(4)
C2 C3 C11 C12 -26.8(5)
C2 C3 C11 C16 151.0(4)
C3 C4 C17 C18 109.8(4)
C3 C4 C17 C22 -72.0(5)
C3 C11 C12 C13 177.7(3)
C3 C11 C16 C15 -178.0(3)
C4 N1 C1 C2 -0.5(4)
C4 N1 C1 C5 -180.0(3)
C4 C3 C11 C12 154.7(3)
C4 C3 C11 C16 -27.5(6)
C4 C17 C18 C19 179.9(4)
C4 C17 C22 C21 -179.7(3)
C4 C17 C22 C23 -1.7(5)
C5 C1 C2 C3 179.4(3)
C5 C6 C7 C8 -2.0(7)
C6 C5 C10 C9 -0.9(6)
C6 C7 C8 C9 0.7(7)
C7 C8 C9 C10 0.4(7)
C8 C9 C10 C5 -0.3(7)
C10 C5 C6 C7 2.1(6)
C11 C3 C4 N1 177.9(3)
C11 C3 C4 C17 -2.2(6)
C11 C12 C13 C14 1.4(6)
C12 C11 C16 C15 -0.1(6)
C12 C13 C14 C15 -2.2(7)
C13 C14 C15 C16 1.8(7)
C14 C15 C16 C11 -0.7(7)
C16 C11 C12 C13 -0.2(6)
C17 C18 C19 C20 -0.6(7)
C18 C17 C22 C21 -1.5(5)
C18 C17 C22 C23 176.6(4)
C18 C19 C20 C21 -0.4(7)
C19 C20 C21 C22 0.5(7)
C20 C21 C22 C17 0.5(6)
C20 C21 C22 C23 -177.6(4)
C22 C17 C18 C19 1.6(6)
